data_2227368
loop_
_publ_author_name
'He, Qing-Peng'
'Tan, Bo'
'Lu, Ze-Hua'

_publ_section_title
;
 1,5-Bis[1-(2,4-dihydroxyphenyl)ethylidene]carbonohydrazide
 dimethylformamide disolvate
;
_journal_coeditor_code CV2779
_journal_issue 11
_journal_name_full 'Acta Crystallographica Section E'
_journal_page_first o2968
_journal_paper_doi 10.1107/S1600536810043151
_journal_volume 66
_journal_year 2010
_chemical_formula_iupac 'C17 H18 N4 O5, 2C3 H7 N O'
_chemical_formula_moiety 'C17 H18 N4 O5, 2(C3 H7 N O)'
_chemical_formula_sum 'C23 H32 N6 O7'
_chemical_formula_weight 504.55
_chemical_name_systematic
;
1,5-Bis[1-(2,4-dihydroxyphenyl)ethylidene]carbonohydrazide
dimethylformamide disolvate
;
_space_group_IT_number 14
_symmetry_cell_setting monoclinic
_symmetry_space_group_name_Hall '-P 2yn'
_symmetry_space_group_name_H-M 'P 1 21/n 1'
_atom_sites_solution_hydrogens geom
_atom_sites_solution_primary direct
_atom_sites_solution_secondary difmap
_audit_creation_method SHELXL-97
_cell_angle_alpha 90.00
_cell_angle_beta 97.5460(10)
_cell_angle_gamma 90.00
_cell_formula_units_Z 4
_cell_length_a 11.3506(11)
_cell_length_b 9.0160(7)
_cell_length_c 24.953(3)
_cell_measurement_reflns_used 2127
_cell_measurement_temperature 298(2)
_cell_measurement_theta_max 23.921
_cell_measurement_theta_min 2.865
_cell_volume 2531.5(4)
_computing_cell_refinement 'SAINT (Bruker, 2007)'
_computing_data_collection 'SMART (Bruker, 2007)'
_computing_data_reduction 'SAINT (Bruker, 2007)'
_computing_molecular_graphics 'SHELXTL (Sheldrick, 2008)'
_computing_publication_material 'SHELXTL (Sheldrick, 2008)'
_computing_structure_refinement 'SHELXL97 (Sheldrick, 2008)'
_computing_structure_solution 'SHELXS97 (Sheldrick, 2008)'
_diffrn_ambient_temperature 298(2)
_diffrn_measured_fraction_theta_full 0.998
_diffrn_measured_fraction_theta_max 0.998
_diffrn_measurement_device_type 'Bruker SMART APEX CCD area-detector'
_diffrn_measurement_method '\f and \w'
_diffrn_radiation_monochromator graphite
_diffrn_radiation_source 'fine-focus sealed tube'
_diffrn_radiation_type MoK\a
_diffrn_radiation_wavelength 0.71073
_diffrn_reflns_av_R_equivalents 0.0553
_diffrn_reflns_av_sigmaI/netI 0.0723
_diffrn_reflns_limit_h_max 13
_diffrn_reflns_limit_h_min -11
_diffrn_reflns_limit_k_max 10
_diffrn_reflns_limit_k_min -10
_diffrn_reflns_limit_l_max 27
_diffrn_reflns_limit_l_min -29
_diffrn_reflns_number 12361
_diffrn_reflns_theta_full 25.02
_diffrn_reflns_theta_max 25.02
_diffrn_reflns_theta_min 2.80
_exptl_absorpt_coefficient_mu 0.099
_exptl_absorpt_correction_T_max 0.9660
_exptl_absorpt_correction_T_min 0.9519
_exptl_absorpt_correction_type multi-scan
_exptl_absorpt_process_details '(SADABS; Sheldrick, 1996)'
_exptl_crystal_colour colourless
_exptl_crystal_density_diffrn 1.324
_exptl_crystal_density_method 'not measured'
_exptl_crystal_description block
_exptl_crystal_F_000 1072
_exptl_crystal_size_max 0.50
_exptl_crystal_size_mid 0.37
_exptl_crystal_size_min 0.35
_refine_diff_density_max 0.301
_refine_diff_density_min -0.269
_refine_ls_extinction_method none
_refine_ls_goodness_of_fit_ref 1.030
_refine_ls_hydrogen_treatment constr
_refine_ls_matrix_type full
_refine_ls_number_parameters 331
_refine_ls_number_reflns 4466
_refine_ls_number_restraints 1
_refine_ls_restrained_S_all 1.032
_refine_ls_R_factor_all 0.1256
_refine_ls_R_factor_gt 0.0510
_refine_ls_shift/su_max 0.009
_refine_ls_shift/su_mean 0.000
_refine_ls_structure_factor_coef Fsqd
_refine_ls_weighting_details 'calc w=1/[\s^2^(Fo^2^)+(0.0565P)^2^+0.4683P] where P=(Fo^2^+2Fc^2^)/3'
_refine_ls_weighting_scheme calc
_refine_ls_wR_factor_gt 0.1132
_refine_ls_wR_factor_ref 0.1524
_reflns_number_gt 2158
_reflns_number_total 4466
_reflns_threshold_expression I>2sigma(I)
_cod_data_source_file cv2779.cif
_cod_data_source_block I
_cod_original_sg_symbol_H-M 'P 21/n'
_cod_database_code 2227368
_cod_database_fobs_code 2227368

loop_
_symmetry_equiv_pos_as_xyz
'x, y, z'
'-x+1/2, y+1/2, -z+1/2'
'-x, -y, -z'
'x-1/2, -y-1/2, z-1/2'

loop_
_atom_site_type_symbol
_atom_site_label
_atom_site_fract_x
_atom_site_fract_y
_atom_site_fract_z
_atom_site_U_iso_or_equiv
_atom_site_adp_type
_atom_site_calc_flag
_atom_site_refinement_flags
_atom_site_occupancy
_atom_site_disorder_assembly
_atom_site_disorder_group
N N3 0.5482(2) 1.0132(3) 0.38574(9) 0.0413(7) Uani d . 1 . .
H H3' 0.6233 1.0203 0.3961 0.050 Uiso calc R 1 . .
N N4 0.4960(2) 1.0910(3) 0.34129(9) 0.0379(7) Uani d . 1 . .
N N1 0.4829(2) 0.7684(3) 0.48746(9) 0.0362(7) Uani d . 1 . .
N N2 0.5404(2) 0.8673(3) 0.45843(9) 0.0375(7) Uani d . 1 . .
H H2' 0.6131 0.8921 0.4687 0.045 Uiso calc RD 1 . .
C C1 0.4790(3) 0.9250(4) 0.41282(12) 0.0352(8) Uani d . 1 . .
C C2 0.5629(3) 1.1733(4) 0.31528(12) 0.0371(8) Uani d . 1 . .
O O1 0.29729(18) 0.6107(3) 0.49012(9) 0.0542(7) Uani d . 1 . .
H H1 0.3414 0.6680 0.4767 0.081 Uiso calc R 1 . .
O O4 0.34283(19) 1.5034(3) 0.13770(9) 0.0537(7) Uani d . 1 . .
H H4 0.2743 1.4758 0.1286 0.081 Uiso calc R 1 . .
C C4 0.5033(3) 1.2567(4) 0.26924(11) 0.0346(8) Uani d . 1 . .
C C12 0.4686(3) 0.6037(3) 0.55900(11) 0.0348(8) Uani d . 1 . .
O O5 0.37418(19) 0.8984(3) 0.39800(9) 0.0519(7) Uani d . 1 . .
C C10 0.5368(3) 0.7104(3) 0.53123(12) 0.0353(8) Uani d . 1 . .
C C7 0.3926(3) 1.4211(4) 0.18086(12) 0.0405(8) Uani d . 1 . .
C C6 0.3283(3) 1.3208(4) 0.20663(12) 0.0406(8) Uani d . 1 . .
H H14 0.2480 1.3068 0.1946 0.049 Uiso calc R 1 . .
O O3 0.31113(19) 1.1458(3) 0.27370(9) 0.0607(7) Uani d . 1 . .
H H3 0.3505 1.1027 0.2989 0.091 Uiso calc R 1 . .
C C14 0.2910(3) 0.4568(4) 0.56516(13) 0.0465(9) Uani d . 1 . .
H H16 0.2140 0.4307 0.5509 0.056 Uiso calc R 1 . .
C C13 0.3532(3) 0.5593(4) 0.53799(12) 0.0391(8) Uani d . 1 . .
C C9 0.5651(3) 1.3599(4) 0.24144(13) 0.0476(9) Uani d . 1 . .
H H18 0.6457 1.3738 0.2526 0.057 Uiso calc R 1 . .
C C5 0.3820(3) 1.2408(4) 0.25034(12) 0.0378(8) Uani d . 1 . .
C C17 0.5158(3) 0.5373(4) 0.60781(13) 0.0472(9) Uani d . 1 . .
H H20 0.5923 0.5634 0.6228 0.057 Uiso calc R 1 . .
C C15 0.3419(3) 0.3934(4) 0.61297(14) 0.0460(9) Uani d . 1 . .
C C16 0.4555(3) 0.4360(4) 0.63457(13) 0.0500(9) Uani d . 1 . .
H H22 0.4906 0.3958 0.6671 0.060 Uiso calc R 1 . .
O O2 0.2771(2) 0.2926(3) 0.63652(10) 0.0647(7) Uani d . 1 . .
H H2 0.3137 0.2667 0.6655 0.097 Uiso calc R 1 . .
C C8 0.5119(3) 1.4409(4) 0.19856(13) 0.0482(9) Uani d . 1 . .
H H24 0.5560 1.5090 0.1815 0.058 Uiso calc R 1 . .
C C11 0.6630(3) 0.7461(4) 0.55445(13) 0.0512(9) Uani d . 1 . .
H H26A 0.6754 0.8512 0.5530 0.077 Uiso calc RD 1 . .
H H26B 0.7168 0.6964 0.5338 0.077 Uiso calc R 1 . .
H H26C 0.6771 0.7133 0.5913 0.077 Uiso calc R 1 . .
C C3 0.6951(3) 1.1842(4) 0.33107(14) 0.0601(11) Uani d . 1 . .
H H32A 0.7117 1.2473 0.3621 0.090 Uiso calc R 1 . .
H H32B 0.7310 1.2250 0.3016 0.090 Uiso calc R 1 . .
H H32C 0.7271 1.0872 0.3396 0.090 Uiso calc R 1 . .
O O6 0.7696(2) 1.0156(3) 0.46093(10) 0.0652(8) Uani d . 1 . .
C C18 0.8226(3) 1.0859(4) 0.49864(15) 0.0531(10) Uani d . 1 . .
H H18A 0.7916 1.0823 0.5313 0.064 Uiso calc R 1 . .
N N5 0.9189(2) 1.1658(3) 0.49747(12) 0.0555(8) Uani d . 1 . .
C C20 0.9664(4) 1.1869(5) 0.44770(17) 0.0911(15) Uani d . 1 . .
H H20A 0.9235 1.1262 0.4201 0.137 Uiso calc R 1 . .
H H20B 1.0488 1.1594 0.4523 0.137 Uiso calc R 1 . .
H H20C 0.9587 1.2893 0.4372 0.137 Uiso calc R 1 . .
C C19 0.9714(4) 1.2474(5) 0.54508(17) 0.0898(15) Uani d . 1 . .
H H19A 0.9311 1.2217 0.5753 0.135 Uiso calc R 1 . .
H H19B 0.9636 1.3519 0.5383 0.135 Uiso calc R 1 . .
H H19C 1.0540 1.2222 0.5530 0.135 Uiso calc R 1 . .
N N6 0.5058(3) 0.0928(4) 0.80215(12) 0.0562(8) Uani d . 1 . .
C C23 0.4210(3) -0.0012(4) 0.82410(14) 0.0664(11) Uani d . 1 . .
H H23A 0.3454 0.0059 0.8019 0.100 Uiso calc R 1 . .
H H23B 0.4130 0.0302 0.8602 0.100 Uiso calc R 1 . .
H H23C 0.4482 -0.1020 0.8247 0.100 Uiso calc R 1 . .
C C22 0.4740(4) 0.1708(5) 0.75761(18) 0.0661(11) Uani d . 1 . .
H H22A 0.5326 0.2278 0.7448 0.079 Uiso calc R 1 . .
C C21 0.6253(3) 0.0985(5) 0.83068(17) 0.0882(14) Uani d . 1 . .
H H21A 0.6726 0.1650 0.8123 0.132 Uiso calc R 1 . .
H H21B 0.6598 0.0011 0.8318 0.132 Uiso calc R 1 . .
H H21C 0.6228 0.1332 0.8669 0.132 Uiso calc R 1 . .
O O7 0.3748(2) 0.1750(3) 0.73179(11) 0.0717(8) Uani d . 1 . .

loop_
_atom_site_aniso_label
_atom_site_aniso_U_11
_atom_site_aniso_U_22
_atom_site_aniso_U_33
_atom_site_aniso_U_12
_atom_site_aniso_U_13
_atom_site_aniso_U_23
N3 0.0364(15) 0.0483(19) 0.0378(15) 0.0007(14) -0.0007(12) 0.0098(14)
N4 0.0402(15) 0.0406(18) 0.0319(15) 0.0063(14) 0.0004(12) 0.0065(13)
N1 0.0425(16) 0.0320(17) 0.0338(15) 0.0011(13) 0.0043(13) 0.0017(13)
N2 0.0347(14) 0.0403(18) 0.0360(15) -0.0025(13) -0.0015(12) 0.0051(13)
C1 0.040(2) 0.032(2) 0.0328(18) 0.0046(16) 0.0008(16) -0.0022(16)
C2 0.0377(18) 0.042(2) 0.0318(18) -0.0001(17) 0.0061(15) -0.0038(16)
O1 0.0406(13) 0.0608(19) 0.0587(16) -0.0030(12) -0.0026(12) 0.0149(13)
O4 0.0482(14) 0.0626(18) 0.0477(14) 0.0000(13) -0.0038(11) 0.0189(13)
C4 0.0378(18) 0.037(2) 0.0282(17) 0.0016(16) 0.0029(14) -0.0016(15)
C12 0.0416(19) 0.030(2) 0.0327(18) 0.0023(16) 0.0054(15) -0.0018(15)
O5 0.0396(13) 0.0582(17) 0.0542(14) -0.0065(12) -0.0077(11) 0.0107(12)
C10 0.0405(18) 0.030(2) 0.0348(18) 0.0011(16) 0.0024(15) -0.0051(16)
C7 0.0394(19) 0.047(2) 0.0347(18) 0.0055(17) 0.0017(15) 0.0038(17)
C6 0.0298(17) 0.048(2) 0.0434(19) -0.0005(17) 0.0016(15) 0.0085(18)
O3 0.0432(14) 0.072(2) 0.0669(18) -0.0047(14) 0.0067(12) 0.0319(14)
C14 0.042(2) 0.042(2) 0.057(2) -0.0006(17) 0.0128(17) 0.0010(19)
C13 0.0417(19) 0.036(2) 0.0395(19) 0.0052(17) 0.0044(16) -0.0005(16)
C9 0.0382(19) 0.059(3) 0.044(2) -0.0081(18) -0.0004(16) 0.0053(19)
C5 0.0373(19) 0.041(2) 0.0373(18) 0.0001(17) 0.0119(15) 0.0050(16)
C17 0.051(2) 0.045(2) 0.045(2) -0.0019(18) 0.0012(17) -0.0013(18)
C15 0.056(2) 0.038(2) 0.049(2) 0.0041(19) 0.0249(19) 0.0009(18)
C16 0.065(2) 0.047(2) 0.039(2) 0.000(2) 0.0053(18) 0.0057(18)
O2 0.0669(17) 0.0618(19) 0.0703(19) -0.0031(15) 0.0271(13) 0.0148(15)
C8 0.042(2) 0.054(3) 0.047(2) -0.0096(18) 0.0022(16) 0.0161(19)
C11 0.049(2) 0.051(2) 0.050(2) -0.0088(18) -0.0045(16) 0.0054(18)
C3 0.043(2) 0.080(3) 0.055(2) -0.005(2) -0.0022(17) 0.019(2)
O6 0.0573(16) 0.076(2) 0.0581(16) -0.0114(15) -0.0095(13) -0.0035(15)
C18 0.047(2) 0.061(3) 0.051(2) -0.001(2) 0.0053(18) 0.008(2)
N5 0.0405(17) 0.061(2) 0.065(2) -0.0069(16) 0.0060(15) 0.0056(18)
C20 0.069(3) 0.113(4) 0.096(3) -0.006(3) 0.025(3) 0.036(3)
C19 0.079(3) 0.084(4) 0.099(3) -0.032(3) -0.016(3) -0.016(3)
N6 0.054(2) 0.055(2) 0.060(2) -0.0052(17) 0.0098(16) -0.0024(18)
C23 0.079(3) 0.063(3) 0.061(2) -0.005(2) 0.025(2) 0.005(2)
C22 0.073(3) 0.055(3) 0.076(3) -0.007(2) 0.033(2) 0.000(2)
C21 0.072(3) 0.099(4) 0.089(3) -0.017(3) -0.004(2) -0.012(3)
O7 0.0652(18) 0.078(2) 0.0736(19) 0.0075(16) 0.0137(15) 0.0123(16)

loop_
_atom_type_symbol
_atom_type_description
_atom_type_scat_dispersion_real
_atom_type_scat_dispersion_imag
_atom_type_scat_source
C C 0.0033 0.0016 'International Tables Vol C Tables 4.2.6.8 and 6.1.1.4'
H H 0.0000 0.0000 'International Tables Vol C Tables 4.2.6.8 and 6.1.1.4'
N N 0.0061 0.0033 'International Tables Vol C Tables 4.2.6.8 and 6.1.1.4'
O O 0.0106 0.0060 'International Tables Vol C Tables 4.2.6.8 and 6.1.1.4'

loop_
_geom_angle_atom_site_label_1
_geom_angle_atom_site_label_2
_geom_angle_atom_site_label_3
_geom_angle_site_symmetry_1
_geom_angle_site_symmetry_3
_geom_angle
_geom_angle_publ_flag
C1 N3 N4 . . 118.9(2) ?
C1 N3 H3' . . 120.6 ?
N4 N3 H3' . . 120.6 ?
C2 N4 N3 . . 118.5(3) ?
C10 N1 N2 . . 120.4(2) ?
C1 N2 N1 . . 117.7(3) ?
C1 N2 H2' . . 121.1 ?
N1 N2 H2' . . 121.1 ?
O5 C1 N3 . . 124.6(3) ?
O5 C1 N2 . . 123.4(3) ?
N3 C1 N2 . . 112.0(3) ?
N4 C2 C4 . . 116.5(3) ?
N4 C2 C3 . . 122.5(3) ?
C4 C2 C3 . . 121.0(3) ?
C13 O1 H1 . . 109.5 ?
C7 O4 H4 . . 109.5 ?
C9 C4 C5 . . 115.7(3) ?
C9 C4 C2 . . 121.3(3) ?
C5 C4 C2 . . 123.0(3) ?
C17 C12 C13 . . 115.8(3) ?
C17 C12 C10 . . 121.8(3) ?
C13 C12 C10 . . 122.4(3) ?
N1 C10 C12 . . 116.4(3) ?
N1 C10 C11 . . 124.1(3) ?
C12 C10 C11 . . 119.6(3) ?
C6 C7 O4 . . 122.4(3) ?
C6 C7 C8 . . 119.7(3) ?
O4 C7 C8 . . 117.9(3) ?
C7 C6 C5 . . 120.4(3) ?
C7 C6 H14 . . 119.8 ?
C5 C6 H14 . . 119.8 ?
C5 O3 H3 . . 109.5 ?
C15 C14 C13 . . 121.0(3) ?
C15 C14 H16 . . 119.5 ?
C13 C14 H16 . . 119.5 ?
O1 C13 C14 . . 116.5(3) ?
O1 C13 C12 . . 122.4(3) ?
C14 C13 C12 . . 121.1(3) ?
C8 C9 C4 . . 122.9(3) ?
C8 C9 H18 . . 118.5 ?
C4 C9 H18 . . 118.5 ?
O3 C5 C6 . . 116.3(3) ?
O3 C5 C4 . . 122.1(3) ?
C6 C5 C4 . . 121.6(3) ?
C16 C17 C12 . . 123.5(3) ?
C16 C17 H20 . . 118.2 ?
C12 C17 H20 . . 118.2 ?
O2 C15 C14 . . 117.7(3) ?
O2 C15 C16 . . 123.3(3) ?
C14 C15 C16 . . 119.0(3) ?
C17 C16 C15 . . 119.7(3) ?
C17 C16 H22 . . 120.2 ?
C15 C16 H22 . . 120.2 ?
C15 O2 H2 . . 109.5 ?
C9 C8 C7 . . 119.6(3) ?
C9 C8 H24 . . 120.2 ?
C7 C8 H24 . . 120.2 ?
C10 C11 H26A . . 109.5 ?
C10 C11 H26B . . 109.5 ?
H26A C11 H26B . . 109.5 ?
C10 C11 H26C . . 109.5 ?
H26A C11 H26C . . 109.5 ?
H26B C11 H26C . . 109.5 ?
C2 C3 H32A . . 109.5 ?
C2 C3 H32B . . 109.5 ?
H32A C3 H32B . . 109.5 ?
C2 C3 H32C . . 109.5 ?
H32A C3 H32C . . 109.5 ?
H32B C3 H32C . . 109.5 ?
O6 C18 N5 . . 126.4(4) ?
O6 C18 H18A . . 116.8 ?
N5 C18 H18A . . 116.8 ?
C18 N5 C20 . . 120.1(3) ?
C18 N5 C19 . . 120.8(3) ?
C20 N5 C19 . . 118.7(3) ?
N5 C20 H20A . . 109.5 ?
N5 C20 H20B . . 109.5 ?
H20A C20 H20B . . 109.5 ?
N5 C20 H20C . . 109.5 ?
H20A C20 H20C . . 109.5 ?
H20B C20 H20C . . 109.5 ?
N5 C19 H19A . . 109.5 ?
N5 C19 H19B . . 109.5 ?
H19A C19 H19B . . 109.5 ?
N5 C19 H19C . . 109.5 ?
H19A C19 H19C . . 109.5 ?
H19B C19 H19C . . 109.5 ?
C22 N6 C23 . . 120.5(3) ?
C22 N6 C21 . . 121.9(4) ?
C23 N6 C21 . . 117.6(3) ?
N6 C23 H23A . . 109.5 ?
N6 C23 H23B . . 109.5 ?
H23A C23 H23B . . 109.5 ?
N6 C23 H23C . . 109.5 ?
H23A C23 H23C . . 109.5 ?
H23B C23 H23C . . 109.5 ?
O7 C22 N6 . . 126.1(4) ?
O7 C22 H22A . . 116.9 ?
N6 C22 H22A . . 116.9 ?
N6 C21 H21A . . 109.5 ?
N6 C21 H21B . . 109.5 ?
H21A C21 H21B . . 109.5 ?
N6 C21 H21C . . 109.5 ?
H21A C21 H21C . . 109.5 ?
H21B C21 H21C . . 109.5 ?

loop_
_geom_bond_atom_site_label_1
_geom_bond_atom_site_label_2
_geom_bond_site_symmetry_2
_geom_bond_distance
_geom_bond_publ_flag
N3 C1 . 1.358(4) ?
N3 N4 . 1.379(3) ?
N3 H3' . 0.8600 ?
N4 C2 . 1.295(4) ?
N1 C10 . 1.291(3) ?
N1 N2 . 1.368(3) ?
N2 C1 . 1.358(3) ?
N2 H2' . 0.8600 ?
C1 O5 . 1.223(3) ?
C2 C4 . 1.462(4) ?
C2 C3 . 1.504(4) ?
O1 C13 . 1.359(3) ?
O1 H1 . 0.8200 ?
O4 C7 . 1.367(3) ?
O4 H4 . 0.8200 ?
C4 C9 . 1.402(4) ?
C4 C5 . 1.403(4) ?
C12 C17 . 1.400(4) ?
C12 C13 . 1.403(4) ?
C12 C10 . 1.465(4) ?
C10 C11 . 1.507(4) ?
C7 C6 . 1.374(4) ?
C7 C8 . 1.380(4) ?
C6 C5 . 1.381(4) ?
C6 H14 . 0.9300 ?
O3 C5 . 1.358(3) ?
O3 H3 . 0.8200 ?
C14 C15 . 1.380(4) ?
C14 C13 . 1.392(4) ?
C14 H16 . 0.9300 ?
C9 C8 . 1.369(4) ?
C9 H18 . 0.9300 ?
C17 C16 . 1.367(4) ?
C17 H20 . 0.9300 ?
C15 O2 . 1.352(4) ?
C15 C16 . 1.385(4) ?
C16 H22 . 0.9300 ?
O2 H2 . 0.8200 ?
C8 H24 . 0.9300 ?
C11 H26A . 0.9600 ?
C11 H26B . 0.9600 ?
C11 H26C . 0.9600 ?
C3 H32A . 0.9600 ?
C3 H32B . 0.9600 ?
C3 H32C . 0.9600 ?
O6 C18 . 1.225(4) ?
C18 N5 . 1.312(4) ?
C18 H18A . 0.9300 ?
N5 C20 . 1.430(4) ?
N5 C19 . 1.456(4) ?
C20 H20A . 0.9600 ?
C20 H20B . 0.9600 ?
C20 H20C . 0.9600 ?
C19 H19A . 0.9600 ?
C19 H19B . 0.9600 ?
C19 H19C . 0.9600 ?
N6 C22 . 1.325(5) ?
N6 C23 . 1.443(4) ?
N6 C21 . 1.447(4) ?
C23 H23A . 0.9600 ?
C23 H23B . 0.9600 ?
C23 H23C . 0.9600 ?
C22 O7 . 1.222(4) ?
C22 H22A . 0.9300 ?
C21 H21A . 0.9600 ?
C21 H21B . 0.9600 ?
C21 H21C . 0.9600 ?

loop_
_geom_hbond_atom_site_label_D
_geom_hbond_atom_site_label_H
_geom_hbond_atom_site_label_A
_geom_hbond_site_symmetry_A
_geom_hbond_distance_DH
_geom_hbond_distance_HA
_geom_hbond_distance_DA
_geom_hbond_angle_DHA
O1 H1 N1 . 0.82 1.83 2.549(3) 145.2
O3 H3 N4 . 0.82 1.84 2.562(3) 145.5
O2 H2 O7 . 0.82 1.90 2.704(4) 168
N2 H2' O6 . 0.86 2.13 2.918(3) 153
N3 H3' O6 . 0.86 2.16 2.932(3) 149
O4 H4 O5 2 0.82 1.86 2.680(3) 173.2

loop_
_cod_related_entry_id
_cod_related_entry_database
_cod_related_entry_code
1 ChemSpider 30656210
